data_7028953
loop_
_publ_author_name
'Pouessel, Jacky'
'Thu\'ery, Pierre'
'Berthet, Jean-Claude'
'Cantat, Thibault'

_publ_section_title
;
 Nitrite complexes of the rare earth elements.
;
_journal_issue 11
_journal_name_full 'Dalton transactions (Cambridge, England : 2003)'
_journal_page_first 4415
_journal_page_last 4425
_journal_paper_doi 10.1039/c3dt52703d
_journal_volume 43
_journal_year 2014
_chemical_formula_sum 'C58 H50 N7 Nd O10 P2'
_chemical_formula_weight 1211.23
_space_group_IT_number 2
_symmetry_cell_setting triclinic
_symmetry_space_group_name_Hall '-P 1'
_symmetry_space_group_name_H-M 'P -1'
_atom_sites_solution_hydrogens geom
_atom_sites_solution_primary direct
_atom_sites_solution_secondary difmap
_audit_creation_method SHELXL-97
_cell_angle_alpha 76.145(2)
_cell_angle_beta 75.304(2)
_cell_angle_gamma 81.595(2)
_cell_formula_units_Z 1
_cell_length_a 9.4292(2)
_cell_length_b 9.6856(3)
_cell_length_c 15.8367(6)
_cell_measurement_reflns_used 80560
_cell_measurement_temperature 150(2)
_cell_measurement_theta_max 30.51
_cell_measurement_theta_min 2.24
_cell_volume 1352.68(7)
_computing_cell_refinement 'HKL2000 (Otwinowski & Minor, 1997)'
_computing_data_collection 'COLLECT (Nonius, 1998)'
_computing_data_reduction 'HKL2000 (Otwinowski & Minor, 1997)'
_computing_molecular_graphics 'SHELXTL (Sheldrick, 2008)'
_computing_publication_material 'SHELXTL (Sheldrick, 2008); PLATON (Spek, 2003)'
_computing_structure_refinement 'SHELXL-97 (Sheldrick, 2008)'
_computing_structure_solution 'SHELXS-97 (Sheldrick, 2008)'
_diffrn_ambient_temperature 150(2)
_diffrn_measured_fraction_theta_full 0.997
_diffrn_measured_fraction_theta_max 0.997
_diffrn_measurement_device_type 'Nonius Kappa-CCD area-detector diffractometer'
_diffrn_measurement_method '2 \f and 14 \w scans with 2\% steps (771 frames)'
_diffrn_radiation_monochromator graphite
_diffrn_radiation_source 'fine-focus sealed tube'
_diffrn_radiation_type MoK\a
_diffrn_radiation_wavelength 0.71073
_diffrn_reflns_av_R_equivalents 0.0370
_diffrn_reflns_av_unetI/netI 0.0426
_diffrn_reflns_limit_h_max 13
_diffrn_reflns_limit_h_min -13
_diffrn_reflns_limit_k_max 13
_diffrn_reflns_limit_k_min -13
_diffrn_reflns_limit_l_max 22
_diffrn_reflns_limit_l_min -22
_diffrn_reflns_number 80560
_diffrn_reflns_theta_full 30.51
_diffrn_reflns_theta_max 30.51
_diffrn_reflns_theta_min 2.24
_diffrn_standards_decay_% 0
_diffrn_standards_interval_time 0
_diffrn_standards_number 0
_exptl_absorpt_coefficient_mu 1.085
_exptl_absorpt_correction_T_max 0.841
_exptl_absorpt_correction_T_min 0.633
_exptl_absorpt_correction_type multi-scan
_exptl_absorpt_process_details 'SCALEPACK (Otwinowski & Minor, 1997)'
_exptl_crystal_colour colourless
_exptl_crystal_density_diffrn 1.487
_exptl_crystal_density_method 'not measured'
_exptl_crystal_description irregular
_exptl_crystal_F_000 617
_exptl_crystal_size_max 0.20
_exptl_crystal_size_mid 0.20
_exptl_crystal_size_min 0.16
_refine_diff_density_max 0.765
_refine_diff_density_min -1.031
_refine_diff_density_rms 0.086
_refine_ls_extinction_method none
_refine_ls_goodness_of_fit_ref 1.047
_refine_ls_hydrogen_treatment constr
_refine_ls_matrix_type full
_refine_ls_number_parameters 436
_refine_ls_number_reflns 8246
_refine_ls_number_restraints 14
_refine_ls_restrained_S_all 1.050
_refine_ls_R_factor_all 0.0310
_refine_ls_R_factor_gt 0.0279
_refine_ls_shift/su_max 0.001
_refine_ls_shift/su_mean 0.000
_refine_ls_structure_factor_coef Fsqd
_refine_ls_weighting_details 'calc w=1/[\s^2^(Fo^2^)+(0.0430P)^2^+0.3134P] where P=(Fo^2^+2Fc^2^)/3'
_refine_ls_weighting_scheme calc
_refine_ls_wR_factor_gt 0.0757
_refine_ls_wR_factor_ref 0.0763
_reflns_number_gt 7975
_reflns_number_total 8246
_reflns_threshold_expression >2sigma(I)
_cod_data_source_file c3dt52703d.txt
_cod_data_source_block 5
_cod_database_code 7028953

loop_
_symmetry_equiv_pos_as_xyz
'x, y, z'
'-x, -y, -z'

loop_
_atom_site_label
_atom_site_type_symbol
_atom_site_fract_x
_atom_site_fract_y
_atom_site_fract_z
_atom_site_U_iso_or_equiv
_atom_site_adp_type
_atom_site_occupancy
_atom_site_symmetry_multiplicity
_atom_site_calc_flag
_atom_site_refinement_flags
_atom_site_disorder_assembly
_atom_site_disorder_group
Nd Nd 0.5000 0.5000 0.5000 0.02363(4) Uani 1 2 d S . .
P1 P 0.93971(4) 0.84641(4) 0.86083(3) 0.02168(8) Uani 1 1 d . . .
O1A O 0.3438(3) 0.6243(3) 0.61753(19) 0.0431(8) Uani 0.522(3) 1 d P . .
O2A O 0.4602(4) 0.4402(3) 0.67077(18) 0.0525(10) Uani 0.522(3) 1 d P . .
O1B O 0.3065(3) 0.4871(4) 0.64579(19) 0.0414(8) Uani 0.478(3) 1 d P . .
O2B O 0.4968(4) 0.5783(4) 0.6407(2) 0.0511(10) Uani 0.478(3) 1 d P . .
O3 O 0.25326(16) 0.60843(15) 0.45544(10) 0.0398(3) Uani 1 1 d . . .
O4A O 0.3685(4) 0.7578(3) 0.4786(4) 0.0557(16) Uani 0.471(6) 1 d P . .
O4B O 0.4271(4) 0.7397(3) 0.4092(2) 0.0446(11) Uani 0.529(6) 1 d P . .
O5 O 0.4502(5) 0.5495(5) 0.9327(4) 0.0613(12) Uani 0.50 1 d PDU . .
O6 O 0.5116(7) 0.4251(7) 1.0471(3) 0.0665(15) Uani 0.50 1 d PDU . .
N1 N 0.3731(2) 0.54531(19) 0.68572(11) 0.0402(4) Uani 1 1 d . . .
N2A N 0.2582(6) 0.7414(6) 0.4515(5) 0.0409(12) Uani 0.471(6) 1 d P . .
N2B N 0.2946(6) 0.7245(5) 0.4159(3) 0.0379(9) Uani 0.529(6) 1 d P . .
N4 N 0.5236(6) 0.5368(6) 0.9894(4) 0.0537(12) Uani 0.50 1 d PDU . .
N3A N 0.3322(2) 0.3008(2) 0.5026(2) 0.0289(7) Uani 0.498(4) 1 d PG A 1
C1A C 0.3924(3) 0.1832(3) 0.4654(2) 0.0386(9) Uani 0.498(4) 1 d PG A 1
H1A H 0.4896 0.1791 0.4330 0.046 Uiso 0.498(4) 1 calc PR A 1
C2A C 0.3075(4) 0.0715(2) 0.4767(2) 0.0484(12) Uani 0.498(4) 1 d PG A 1
H2A H 0.3478 -0.0073 0.4518 0.058 Uiso 0.498(4) 1 calc PR A 1
C3A C 0.1623(4) 0.0775(3) 0.5251(2) 0.0543(15) Uani 0.498(4) 1 d PG A 1
H3A H 0.1054 0.0027 0.5327 0.065 Uiso 0.498(4) 1 calc PR A 1
C4A C 0.1020(2) 0.1951(3) 0.5624(2) 0.0502(14) Uani 0.498(4) 1 d PG A 1
H4A H 0.0049 0.1991 0.5948 0.060 Uiso 0.498(4) 1 calc PR A 1
C5A C 0.1869(3) 0.3068(3) 0.5511(2) 0.0379(10) Uani 0.498(4) 1 d PG A 1
H5A H 0.1466 0.3856 0.5760 0.045 Uiso 0.498(4) 1 calc PR A 1
N3B N 0.3074(2) 0.3078(2) 0.5475(2) 0.0279(7) Uani 0.502(4) 1 d PG A 2
C1B C 0.3374(2) 0.1788(2) 0.5197(2) 0.0369(10) Uani 0.502(4) 1 d PG A 2
H1B H 0.4320 0.1522 0.4896 0.044 Uiso 0.502(4) 1 calc PR A 2
C2B C 0.2260(3) 0.0895(2) 0.5368(2) 0.0416(11) Uani 0.502(4) 1 d PG A 2
H2B H 0.2461 0.0032 0.5182 0.050 Uiso 0.502(4) 1 calc PR A 2
C3B C 0.0847(3) 0.1293(3) 0.5818(2) 0.0410(11) Uani 0.502(4) 1 d PG A 2
H3B H 0.0101 0.0695 0.5933 0.049 Uiso 0.502(4) 1 calc PR A 2
C4B C 0.0547(2) 0.2582(3) 0.60962(19) 0.0362(9) Uani 0.502(4) 1 d PG A 2
H4B H -0.0399 0.2848 0.6397 0.043 Uiso 0.502(4) 1 calc PR A 2
C5B C 0.1660(2) 0.3475(2) 0.59246(19) 0.0314(8) Uani 0.502(4) 1 d PG A 2
H5B H 0.1460 0.4338 0.6111 0.038 Uiso 0.502(4) 1 calc PR A 2
C6 C 1.11742(17) 0.91271(16) 0.81579(10) 0.0241(3) Uani 1 1 d . . .
C7 C 1.1345(2) 1.05762(18) 0.80097(13) 0.0325(4) Uani 1 1 d . . .
H7 H 1.0532 1.1220 0.8148 0.039 Uiso 1 1 calc R . .
C8 C 1.2740(2) 1.1055(2) 0.76537(15) 0.0395(4) Uani 1 1 d . . .
H8 H 1.2857 1.2022 0.7549 0.047 Uiso 1 1 calc R . .
C9 C 1.3950(2) 1.0097(2) 0.74553(14) 0.0377(4) Uani 1 1 d . . .
H9 H 1.4878 1.0423 0.7213 0.045 Uiso 1 1 calc R . .
C10 C 1.3786(2) 0.8654(2) 0.76168(16) 0.0405(4) Uani 1 1 d . . .
H10 H 1.4606 0.8012 0.7490 0.049 Uiso 1 1 calc R . .
C11 C 1.2403(2) 0.81623(19) 0.79682(14) 0.0340(4) Uani 1 1 d . . .
H11 H 1.2294 0.7192 0.8077 0.041 Uiso 1 1 calc R . .
C12 C 0.79935(17) 0.99146(17) 0.87433(11) 0.0255(3) Uani 1 1 d . . .
C13 C 0.7581(2) 1.07723(19) 0.79844(13) 0.0329(4) Uani 1 1 d . . .
H13 H 0.7992 1.0558 0.7426 0.039 Uiso 1 1 calc R . .
C14 C 0.6556(2) 1.1946(2) 0.80654(16) 0.0406(4) Uani 1 1 d . . .
H14 H 0.6287 1.2526 0.7561 0.049 Uiso 1 1 calc R . .
C15 C 0.5935(2) 1.2249(2) 0.89037(16) 0.0410(5) Uani 1 1 d . . .
H15 H 0.5252 1.3037 0.8957 0.049 Uiso 1 1 calc R . .
C16 C 0.6320(2) 1.1394(2) 0.96576(15) 0.0380(4) Uani 1 1 d . . .
H16 H 0.5885 1.1599 1.0215 0.046 Uiso 1 1 calc R . .
C17 C 0.7360(2) 1.02249(19) 0.95852(13) 0.0316(3) Uani 1 1 d . . .
H17 H 0.7632 0.9655 1.0092 0.038 Uiso 1 1 calc R . .
C18 C 0.93962(18) 0.73340(16) 0.96900(10) 0.0243(3) Uani 1 1 d . . .
C19 C 1.0613(2) 0.7206(2) 1.00606(12) 0.0331(4) Uani 1 1 d . . .
H19 H 1.1463 0.7627 0.9727 0.040 Uiso 1 1 calc R . .
C20 C 1.0549(3) 0.6443(2) 1.09355(13) 0.0398(4) Uani 1 1 d . . .
H20 H 1.1359 0.6352 1.1186 0.048 Uiso 1 1 calc R . .
C21 C 0.9279(2) 0.58219(19) 1.14313(12) 0.0367(4) Uani 1 1 d . . .
H21 H 0.9229 0.5338 1.2020 0.044 Uiso 1 1 calc R . .
C22 C 0.8087(2) 0.59170(19) 1.10566(13) 0.0355(4) Uani 1 1 d . . .
H22 H 0.7248 0.5475 1.1388 0.043 Uiso 1 1 calc R . .
C23 C 0.8137(2) 0.66700(19) 1.01879(12) 0.0317(3) Uani 1 1 d . . .
H23 H 0.7332 0.6733 0.9937 0.038 Uiso 1 1 calc R . .
C24 C 0.89942(18) 0.75543(16) 0.78401(11) 0.0246(3) Uani 1 1 d . . .
C25 C 0.7669(2) 0.69186(19) 0.80734(13) 0.0321(3) Uani 1 1 d . . .
H25 H 0.6997 0.7000 0.8606 0.038 Uiso 1 1 calc R . .
C26 C 0.7360(2) 0.6165(2) 0.75066(16) 0.0424(5) Uani 1 1 d . . .
H26 H 0.6493 0.5719 0.7668 0.051 Uiso 1 1 calc R . .
C27 C 0.8343(3) 0.6079(3) 0.67017(17) 0.0503(6) Uani 1 1 d . . .
H27 H 0.8133 0.5574 0.6324 0.060 Uiso 1 1 calc R . .
C28 C 0.9636(2) 0.6740(2) 0.64565(14) 0.0439(5) Uani 1 1 d . . .
H28 H 1.0281 0.6691 0.5910 0.053 Uiso 1 1 calc R . .
C29 C 0.9974(2) 0.7478(2) 0.70241(12) 0.0310(3) Uani 1 1 d . . .
H29 H 1.0846 0.7916 0.6861 0.037 Uiso 1 1 calc R . .

loop_
_atom_site_aniso_label
_atom_site_aniso_U_11
_atom_site_aniso_U_22
_atom_site_aniso_U_33
_atom_site_aniso_U_23
_atom_site_aniso_U_13
_atom_site_aniso_U_12
Nd 0.02366(7) 0.02552(7) 0.02201(6) -0.00674(4) -0.00294(4) -0.00437(4)
P1 0.02090(17) 0.02191(17) 0.02257(18) -0.00597(14) -0.00460(14) -0.00152(14)
O1A 0.0427(16) 0.0478(16) 0.0348(14) -0.0136(12) -0.0054(11) 0.0102(12)
O2A 0.073(2) 0.0506(18) 0.0243(13) -0.0039(11) -0.0095(13) 0.0149(16)
O1B 0.0358(15) 0.0589(19) 0.0306(14) -0.0195(13) 0.0065(11) -0.0162(13)
O2B 0.0451(18) 0.082(3) 0.0358(16) -0.0309(17) -0.0001(13) -0.0230(17)
O3 0.0365(7) 0.0363(7) 0.0494(8) -0.0052(6) -0.0167(6) -0.0063(6)
O4A 0.0349(18) 0.0307(15) 0.112(5) -0.0253(19) -0.030(2) 0.0038(13)
O4B 0.0431(17) 0.0375(15) 0.053(2) 0.0113(13) -0.0224(16) -0.0160(12)
O5 0.048(2) 0.055(2) 0.089(3) -0.025(2) -0.017(2) -0.0111(17)
O6 0.061(4) 0.060(3) 0.072(4) -0.025(2) 0.013(3) -0.014(2)
N1 0.0455(9) 0.0443(9) 0.0290(8) -0.0122(7) 0.0008(7) -0.0080(7)
N2A 0.028(2) 0.035(2) 0.061(4) -0.012(2) -0.011(2) -0.0008(16)
N2B 0.038(2) 0.0336(19) 0.041(2) 0.0013(17) -0.0162(18) -0.0039(16)
N4 0.040(2) 0.047(3) 0.077(3) -0.032(2) 0.007(2) -0.0150(18)
N3A 0.0273(15) 0.0288(14) 0.0321(18) -0.0026(13) -0.0105(14) -0.0072(11)
C1A 0.042(2) 0.0324(18) 0.042(2) -0.0046(16) -0.0133(19) -0.0067(16)
C2A 0.059(3) 0.0298(18) 0.064(3) -0.0051(18) -0.029(3) -0.0103(18)
C3A 0.068(4) 0.044(2) 0.058(3) 0.015(2) -0.035(3) -0.033(2)
C4A 0.043(2) 0.059(3) 0.051(3) 0.014(3) -0.023(2) -0.031(2)
C5A 0.0270(18) 0.038(2) 0.044(2) 0.0082(17) -0.0120(17) -0.0105(15)
N3B 0.0264(14) 0.0229(13) 0.0330(18) -0.0011(12) -0.0080(13) -0.0039(10)
C1B 0.0330(19) 0.0253(16) 0.057(3) -0.0082(16) -0.0192(19) -0.0039(14)
C2B 0.045(3) 0.0297(18) 0.056(3) -0.0044(17) -0.021(2) -0.0119(17)
C3B 0.041(2) 0.039(2) 0.048(3) 0.0011(19) -0.021(2) -0.0195(18)
C4B 0.0310(18) 0.0372(19) 0.039(2) 0.0027(16) -0.0109(15) -0.0107(15)
C5B 0.0280(17) 0.0310(17) 0.0349(19) -0.0065(14) -0.0065(14) -0.0036(13)
C6 0.0227(7) 0.0246(7) 0.0245(7) -0.0045(5) -0.0047(6) -0.0029(5)
C7 0.0283(8) 0.0254(7) 0.0452(10) -0.0108(7) -0.0074(7) -0.0028(6)
C8 0.0359(10) 0.0296(8) 0.0536(12) -0.0068(8) -0.0084(9) -0.0111(7)
C9 0.0279(8) 0.0446(10) 0.0418(10) -0.0094(8) -0.0047(7) -0.0124(7)
C10 0.0226(8) 0.0407(10) 0.0557(12) -0.0132(9) -0.0028(8) -0.0005(7)
C11 0.0259(8) 0.0257(7) 0.0479(10) -0.0073(7) -0.0049(7) -0.0015(6)
C12 0.0218(7) 0.0258(7) 0.0309(8) -0.0104(6) -0.0065(6) -0.0004(6)
C13 0.0335(9) 0.0314(8) 0.0365(9) -0.0114(7) -0.0129(7) 0.0045(7)
C14 0.0378(10) 0.0322(9) 0.0564(12) -0.0115(8) -0.0226(9) 0.0064(8)
C15 0.0273(8) 0.0331(9) 0.0671(14) -0.0225(9) -0.0116(9) 0.0043(7)
C16 0.0277(8) 0.0376(9) 0.0505(11) -0.0237(8) 0.0003(8) -0.0009(7)
C17 0.0288(8) 0.0324(8) 0.0342(9) -0.0135(7) -0.0023(7) -0.0028(7)
C18 0.0276(7) 0.0230(6) 0.0227(7) -0.0062(5) -0.0047(6) -0.0027(6)
C19 0.0349(9) 0.0366(8) 0.0300(8) -0.0033(7) -0.0122(7) -0.0080(7)
C20 0.0493(11) 0.0403(9) 0.0338(9) -0.0021(7) -0.0205(8) -0.0067(8)
C21 0.0555(12) 0.0268(8) 0.0252(8) -0.0034(6) -0.0081(8) -0.0007(8)
C22 0.0412(10) 0.0296(8) 0.0305(9) -0.0035(7) 0.0004(7) -0.0060(7)
C23 0.0303(8) 0.0324(8) 0.0310(8) -0.0031(6) -0.0055(7) -0.0067(7)
C24 0.0258(7) 0.0239(7) 0.0261(7) -0.0084(6) -0.0086(6) 0.0013(6)
C25 0.0287(8) 0.0342(8) 0.0377(9) -0.0142(7) -0.0094(7) -0.0026(7)
C26 0.0359(10) 0.0435(10) 0.0606(13) -0.0249(10) -0.0224(9) -0.0004(8)
C27 0.0473(12) 0.0595(13) 0.0631(14) -0.0423(12) -0.0304(11) 0.0153(10)
C28 0.0425(11) 0.0590(12) 0.0378(10) -0.0282(9) -0.0174(9) 0.0158(10)
C29 0.0305(8) 0.0362(8) 0.0273(8) -0.0100(7) -0.0092(7) 0.0042(7)

loop_
_atom_type_symbol
_atom_type_description
_atom_type_scat_dispersion_real
_atom_type_scat_dispersion_imag
_atom_type_scat_source
C C 0.0033 0.0016 'International Tables Vol C Tables 4.2.6.8 and 6.1.1.4'
H H 0.0000 0.0000 'International Tables Vol C Tables 4.2.6.8 and 6.1.1.4'
N N 0.0061 0.0033 'International Tables Vol C Tables 4.2.6.8 and 6.1.1.4'
O O 0.0106 0.0060 'International Tables Vol C Tables 4.2.6.8 and 6.1.1.4'
P P 0.1023 0.0942 'International Tables Vol C Tables 4.2.6.8 and 6.1.1.4'
Nd Nd -0.1943 3.0179 'International Tables Vol C Tables 4.2.6.8 and 6.1.1.4'

loop_
_geom_angle_atom_site_label_1
_geom_angle_atom_site_label_2
_geom_angle_atom_site_label_3
_geom_angle
_geom_angle_site_symmetry_1
_geom_angle_site_symmetry_3
O1A Nd O1A 180.0 . 2_666
O1A Nd O2B 143.86(11) . 2_666
O1A Nd O2B 143.86(11) 2_666 .
O2B Nd O2B 180.00(16) 2_666 .
O1A Nd O4B 77.70(12) . .
O1A Nd O4B 102.30(12) 2_666 .
O2B Nd O4B 81.74(14) 2_666 .
O2B Nd O4B 98.26(13) . .
O1A Nd O4B 102.30(12) . 2_666
O1A Nd O4B 77.71(12) 2_666 2_666
O2B Nd O4B 98.26(14) 2_666 2_666
O2B Nd O4B 81.74(13) . 2_666
O4B Nd O4B 180.0 . 2_666
O1A Nd O1B 148.60(10) 2_666 .
O2B Nd O1B 131.19(10) 2_666 .
O2B Nd O1B 48.81(10) . .
O4B Nd O1B 102.36(12) . .
O4B Nd O1B 77.64(12) 2_666 .
O1A Nd O1B 148.60(10) . 2_666
O2B Nd O1B 131.19(10) . 2_666
O4B Nd O1B 77.64(12) . 2_666
O4B Nd O1B 102.36(12) 2_666 2_666
O1B Nd O1B 180.0 . 2_666
O1A Nd O2A 48.13(9) . .
O1A Nd O2A 131.87(9) 2_666 .
O2B Nd O2A 148.70(12) 2_666 .
O4B Nd O2A 124.59(12) . .
O1B Nd O2A 144.13(11) 2_666 .
O1A Nd O2A 131.87(9) . 2_666
O2B Nd O2A 148.70(12) . 2_666
O4B Nd O2A 124.59(12) 2_666 2_666
O1B Nd O2A 144.13(11) . 2_666
O2A Nd O2A 179.999(1) . 2_666
O1A Nd O3 109.49(8) . 2_666
O1A Nd O3 70.51(8) 2_666 2_666
O2B Nd O3 106.40(10) 2_666 2_666
O2B Nd O3 73.60(10) . 2_666
O4B Nd O3 131.77(7) . 2_666
O4B Nd O3 48.23(7) 2_666 2_666
O1B Nd O3 105.89(8) . 2_666
O1B Nd O3 74.11(8) 2_666 2_666
O2A Nd O3 70.27(9) . 2_666
O2A Nd O3 109.73(9) 2_666 2_666
O1A Nd O3 70.51(8) . .
O1A Nd O3 109.49(8) 2_666 .
O2B Nd O3 73.60(10) 2_666 .
O2B Nd O3 106.40(10) . .
O4B Nd O3 48.23(7) . .
O4B Nd O3 131.77(7) 2_666 .
O1B Nd O3 74.11(8) . .
O1B Nd O3 105.89(8) 2_666 .
O2A Nd O3 109.73(9) . .
O2A Nd O3 70.27(9) 2_666 .
O3 Nd O3 180.00(6) 2_666 .
O1A Nd O4A 52.07(15) . .
O1A Nd O4A 127.93(15) 2_666 .
O2B Nd O4A 104.16(15) 2_666 .
O2B Nd O4A 75.84(15) . .
O4B Nd O4A 154.36(12) 2_666 .
O1B Nd O4A 78.28(15) . .
O1B Nd O4A 101.72(15) 2_666 .
O2A Nd O4A 99.31(15) . .
O2A Nd O4A 80.69(15) 2_666 .
O3 Nd O4A 132.94(8) 2_666 .
O3 Nd O4A 47.06(8) . .
O1A Nd O4A 127.93(15) . 2_666
O1A Nd N3B 88.59(10) . .
O1A Nd N3B 91.41(10) 2_666 .
O2B Nd N3B 74.56(11) 2_666 .
O2B Nd N3B 105.44(10) . .
O4B Nd N3B 116.73(8) . .
O4B Nd N3B 63.27(8) 2_666 .
O1B Nd N3B 60.04(9) . .
O1B Nd N3B 119.96(9) 2_666 .
O2A Nd N3B 77.88(11) . .
O2A Nd N3B 102.12(11) 2_666 .
O3 Nd N3B 111.16(6) 2_666 .
O3 Nd N3B 68.84(6) . .
O4A Nd N3B 110.95(9) . .
O4A Nd N3B 69.05(9) 2_666 .
O1A Nd N3B 91.41(10) . 2_666
O1A Nd N3B 88.59(10) 2_666 2_666
O2B Nd N3B 105.44(10) 2_666 2_666
O2B Nd N3B 74.56(10) . 2_666
O4B Nd N3B 63.26(8) . 2_666
O4B Nd N3B 116.73(8) 2_666 2_666
O1B Nd N3B 119.96(9) . 2_666
O1B Nd N3B 60.04(9) 2_666 2_666
O2A Nd N3B 102.12(11) . 2_666
O2A Nd N3B 77.88(11) 2_666 2_666
O3 Nd N3B 68.84(6) 2_666 2_666
O3 Nd N3B 111.16(6) . 2_666
O4A Nd N3B 69.05(9) . 2_666
O4A Nd N3B 110.95(9) 2_666 2_666
N3B Nd N3B 180.0 . 2_666
O1A Nd N3A 102.07(10) . .
O1A Nd N3A 77.93(10) 2_666 .
O2B Nd N3A 59.30(11) 2_666 .
O2B Nd N3A 120.70(11) . .
O4B Nd N3A 112.24(8) . .
O4B Nd N3A 67.76(8) 2_666 .
O1B Nd N3A 74.92(9) . .
O1B Nd N3A 105.08(9) 2_666 .
O2A Nd N3A 92.37(11) . .
O2A Nd N3A 87.64(11) 2_666 .
O3 Nd N3A 112.41(6) 2_666 .
O3 Nd N3A 67.59(6) . .
O4A Nd N3A 113.80(9) . .
O4A Nd N3A 66.20(9) 2_666 .
N3B Nd N3A 164.69(7) 2_666 .
O1A Nd N3A 77.93(10) . 2_666
O1A Nd N3A 102.07(10) 2_666 2_666
O2B Nd N3A 120.70(11) 2_666 2_666
O2B Nd N3A 59.30(11) . 2_666
O4B Nd N3A 67.76(8) . 2_666
O4B Nd N3A 112.24(8) 2_666 2_666
O1B Nd N3A 105.08(9) . 2_666
O1B Nd N3A 74.92(9) 2_666 2_666
O2A Nd N3A 87.63(11) . 2_666
O2A Nd N3A 92.36(11) 2_666 2_666
O3 Nd N3A 67.59(6) 2_666 2_666
O3 Nd N3A 112.41(6) . 2_666
O4A Nd N3A 66.19(9) . 2_666
O4A Nd N3A 113.80(9) 2_666 2_666
N3B Nd N3A 164.69(7) . 2_666
N3B Nd N3A 15.31(7) 2_666 2_666
N3A Nd N3A 180.0 . 2_666
C6 P1 C12 110.43(7) . .
C6 P1 C18 108.35(8) . .
C12 P1 C18 108.28(8) . .
C6 P1 C24 109.36(8) . .
C12 P1 C24 107.43(7) . .
C18 P1 C24 112.99(7) . .
N1 O1A Nd 101.09(17) . .
N1 O2A Nd 97.45(17) . .
N1 O1B Nd 98.07(17) . .
N1 O2B Nd 100.08(19) . .
N2B O3 Nd 96.3(2) . .
N2A O3 Nd 101.3(3) . .
N2A O4A Nd 101.7(3) . .
N2B O4B Nd 99.1(3) . .
O1A N1 O2A 113.3(2) . .
O2B N1 O1B 113.0(2) . .
O4A N2A O3 109.6(4) . .
O3 N2B O4B 116.2(4) . .
O6 N4 O5 114.8(4) . .
C1A N3A C5A 120.0 . .
C1A N3A Nd 120.66(12) . .
C5A N3A Nd 118.90(12) . .
C2A C1A N3A 120.0 . .
C2A C1A H1A 120.0 . .
N3A C1A H1A 120.0 . .
C1A C2A C3A 120.0 . .
C1A C2A H2A 120.0 . .
C3A C2A H2A 120.0 . .
C2A C3A C4A 120.0 . .
C2A C3A H3A 120.0 . .
C4A C3A H3A 120.0 . .
C3A C4A C5A 120.0 . .
C3A C4A H4A 120.0 . .
C5A C4A H4A 120.0 . .
C4A C5A N3A 120.0 . .
C4A C5A H5A 120.0 . .
N3A C5A H5A 120.0 . .
C1B N3B C5B 120.0 . .
C1B N3B Nd 122.40(11) . .
C5B N3B Nd 117.09(11) . .
N3B C1B C2B 120.0 . .
N3B C1B H1B 120.0 . .
C2B C1B H1B 120.0 . .
C1B C2B C3B 120.0 . .
C1B C2B H2B 120.0 . .
C3B C2B H2B 120.0 . .
C4B C3B C2B 120.0 . .
C4B C3B H3B 120.0 . .
C2B C3B H3B 120.0 . .
C5B C4B C3B 120.0 . .
C5B C4B H4B 120.0 . .
C3B C4B H4B 120.0 . .
C4B C5B N3B 120.0 . .
C4B C5B H5B 120.0 . .
N3B C5B H5B 120.0 . .
C7 C6 C11 119.91(15) . .
C7 C6 P1 121.15(12) . .
C11 C6 P1 118.94(12) . .
C8 C7 C6 119.60(16) . .
C8 C7 H7 120.2 . .
C6 C7 H7 120.2 . .
C9 C8 C7 120.26(17) . .
C9 C8 H8 119.9 . .
C7 C8 H8 119.9 . .
C8 C9 C10 120.22(18) . .
C8 C9 H9 119.9 . .
C10 C9 H9 119.9 . .
C9 C10 C11 120.16(18) . .
C9 C10 H10 119.9 . .
C11 C10 H10 119.9 . .
C10 C11 C6 119.84(16) . .
C10 C11 H11 120.1 . .
C6 C11 H11 120.1 . .
C13 C12 C17 120.11(15) . .
C13 C12 P1 118.70(13) . .
C17 C12 P1 121.14(13) . .
C14 C13 C12 119.82(18) . .
C14 C13 H13 120.1 . .
C12 C13 H13 120.1 . .
C13 C14 C15 119.71(19) . .
C13 C14 H14 120.1 . .
C15 C14 H14 120.1 . .
C16 C15 C14 120.78(17) . .
C16 C15 H15 119.6 . .
C14 C15 H15 119.6 . .
C15 C16 C17 120.13(19) . .
C15 C16 H16 119.9 . .
C17 C16 H16 119.9 . .
C16 C17 C12 119.43(18) . .
C16 C17 H17 120.3 . .
C12 C17 H17 120.3 . .
C19 C18 C23 119.82(16) . .
C19 C18 P1 119.93(13) . .
C23 C18 P1 120.08(13) . .
C18 C19 C20 119.64(18) . .
C18 C19 H19 120.2 . .
C20 C19 H19 120.2 . .
C21 C20 C19 119.99(18) . .
C21 C20 H20 120.0 . .
C19 C20 H20 120.0 . .
C22 C21 C20 120.37(17) . .
C22 C21 H21 119.8 . .
C20 C21 H21 119.8 . .
C21 C22 C23 120.19(18) . .
C21 C22 H22 119.9 . .
C23 C22 H22 119.9 . .
C22 C23 C18 119.96(17) . .
C22 C23 H23 120.0 . .
C18 C23 H23 120.0 . .
C29 C24 C25 119.97(16) . .
C29 C24 P1 121.25(13) . .
C25 C24 P1 118.79(13) . .
C26 C25 C24 119.78(18) . .
C26 C25 H25 120.1 . .
C24 C25 H25 120.1 . .
C27 C26 C25 120.0(2) . .
C27 C26 H26 120.0 . .
C25 C26 H26 120.0 . .
C28 C27 C26 120.40(18) . .
C28 C27 H27 119.8 . .
C26 C27 H27 119.8 . .
C27 C28 C29 120.30(19) . .
C27 C28 H28 119.9 . .
C29 C28 H28 119.9 . .
C28 C29 C24 119.49(18) . .
C28 C29 H29 120.3 . .
C24 C29 H29 120.3 . .

loop_
_geom_bond_atom_site_label_1
_geom_bond_atom_site_label_2
_geom_bond_distance
Nd O1A 2.499(3)
Nd O2B 2.512(3)
Nd O4B 2.523(3)
Nd O1B 2.543(3)
Nd O2A 2.567(3)
Nd O3 2.6034(14)
Nd O4A 2.606(3)
Nd N3B 2.6373(16)
Nd N3A 2.6547(17)
P1 C6 1.7938(16)
P1 C12 1.7966(16)
P1 C18 1.7984(16)
P1 C24 1.8019(16)
O1A N1 1.233(3)
O2A N1 1.241(3)
O1B N1 1.260(3)
O2B N1 1.245(4)
O3 N2B 1.214(5)
O3 N2A 1.282(6)
O4A N2A 1.264(6)
O4B N2B 1.254(6)
O5 N4 1.241(4)
O6 N4 1.237(4)
N3A C1A 1.3900
N3A C5A 1.3900
C1A C2A 1.3900
C1A H1A 0.9300
C2A C3A 1.3900
C2A H2A 0.9300
C3A C4A 1.3900
C3A H3A 0.9300
C4A C5A 1.3900
C4A H4A 0.9300
C5A H5A 0.9300
N3B C1B 1.3900
N3B C5B 1.3900
C1B C2B 1.3900
C1B H1B 0.9300
C2B C3B 1.3900
C2B H2B 0.9300
C3B C4B 1.3900
C3B H3B 0.9300
C4B C5B 1.3900
C4B H4B 0.9300
C5B H5B 0.9300
C6 C7 1.393(2)
C6 C11 1.395(2)
C7 C8 1.393(3)
C7 H7 0.9300
C8 C9 1.382(3)
C8 H8 0.9300
C9 C10 1.384(3)
C9 H9 0.9300
C10 C11 1.387(3)
C10 H10 0.9300
C11 H11 0.9300
C12 C13 1.396(2)
C12 C17 1.400(2)
C13 C14 1.388(3)
C13 H13 0.9300
C14 C15 1.391(3)
C14 H14 0.9300
C15 C16 1.379(3)
C15 H15 0.9300
C16 C17 1.392(3)
C16 H16 0.9300
C17 H17 0.9300
C18 C19 1.394(2)
C18 C23 1.397(2)
C19 C20 1.396(3)
C19 H19 0.9300
C20 C21 1.386(3)
C20 H20 0.9300
C21 C22 1.380(3)
C21 H21 0.9300
C22 C23 1.387(3)
C22 H22 0.9300
C23 H23 0.9300
C24 C29 1.396(2)
C24 C25 1.399(2)
C25 C26 1.390(2)
C25 H25 0.9300
C26 C27 1.386(3)
C26 H26 0.9300
C27 C28 1.384(4)
C27 H27 0.9300
C28 C29 1.393(3)
C28 H28 0.9300
C29 H29 0.9300
